data_4327928
loop_
_publ_author_name
'Andrew J. Lewis'
'Ursula J. Williams'
'James M. Kikkawa'
'Patrick J. Carroll'
'Eric J. Schelter'

_publ_section_title
;
 Uranium Pyrrolylamine Complexes Featuring a Trigonal Binding Pocket and
 Interligand Noncovalent Interactions
;
_journal_name_full 'Inorganic Chemistry'
_journal_page_first 37
_journal_page_last 39
_journal_paper_doi 10.1021/ic202411f
_journal_volume 51
_journal_year 2012
_chemical_formula_sum 'C67 H53 F18 N9 U'
_chemical_formula_weight 1564.21
_space_group_IT_number 2
_symmetry_cell_setting triclinic
_symmetry_space_group_name_Hall '-P 1'
_symmetry_space_group_name_H-M 'P -1'
_atom_sites_solution_hydrogens geom
_atom_sites_solution_primary direct
_audit_creation_method SHELXL-97
_cell_angle_alpha 65.774(2)
_cell_angle_beta 67.054(2)
_cell_angle_gamma 86.440(2)
_cell_formula_units_Z 2
_cell_length_a 14.9137(6)
_cell_length_b 15.0306(5)
_cell_length_c 16.7526(7)
_cell_measurement_temperature 143(1)
_cell_volume 3132.1(2)
_computing_data_collection 'Bruker APEX2'
_computing_data_reduction 'Bruker SAINT'
_computing_structure_refinement 'SHELXL-97 (Sheldrick, 2008)'
_computing_structure_solution 'SHELXS-97 (Sheldrick, 2008)'
_diffrn_ambient_temperature 143(1)
_diffrn_measured_fraction_theta_full 0.987
_diffrn_measured_fraction_theta_max 0.987
_diffrn_measurement_device 'CCD Area Detector'
_diffrn_measurement_device_type 'Bruker APEXII'
_diffrn_measurement_method 'phi and omega scans'
_diffrn_radiation_monochromator graphite
_diffrn_radiation_source 'sealed tube'
_diffrn_radiation_type MoK\a
_diffrn_radiation_wavelength 0.71073
_diffrn_reflns_av_R_equivalents 0.0865
_diffrn_reflns_av_sigmaI/netI 0.0782
_diffrn_reflns_limit_h_max 19
_diffrn_reflns_limit_h_min -17
_diffrn_reflns_limit_k_max 19
_diffrn_reflns_limit_k_min -17
_diffrn_reflns_limit_l_max 21
_diffrn_reflns_limit_l_min 0
_diffrn_reflns_number 120114
_diffrn_reflns_theta_full 27.54
_diffrn_reflns_theta_max 27.54
_diffrn_reflns_theta_min 1.45
_exptl_absorpt_coefficient_mu 2.695
_exptl_absorpt_correction_T_max 0.7456
_exptl_absorpt_correction_T_min 0.6310
_exptl_absorpt_correction_type multi-scan
_exptl_absorpt_process_details '(SADABS; Sheldrick, 2007)'
_exptl_crystal_density_diffrn 1.659
_exptl_crystal_F_000 1544
_exptl_crystal_size_max 0.15
_exptl_crystal_size_mid 0.05
_exptl_crystal_size_min 0.02
_refine_diff_density_max 2.066
_refine_diff_density_min -1.677
_refine_diff_density_rms 0.204
_refine_ls_extinction_method none
_refine_ls_goodness_of_fit_ref 1.166
_refine_ls_hydrogen_treatment constr
_refine_ls_matrix_type full
_refine_ls_number_parameters 834
_refine_ls_number_reflns 14286
_refine_ls_number_restraints 111
_refine_ls_restrained_S_all 1.166
_refine_ls_R_factor_all 0.0758
_refine_ls_R_factor_gt 0.0539
_refine_ls_shift/su_max 0.001
_refine_ls_shift/su_mean 0.000
_refine_ls_structure_factor_coef Fsqd
_refine_ls_weighting_details 'calc w=1/[\s^2^(Fo^2^)+(0.0630P)^2^+7.9202P] where P=(Fo^2^+2Fc^2^)/3'
_refine_ls_weighting_scheme calc
_refine_ls_wR_factor_gt 0.1343
_refine_ls_wR_factor_ref 0.1486
_reflns_number_gt 11797
_reflns_number_total 14286
_reflns_threshold_expression >2sigma(I)
_cod_data_source_file ic202411f_si_002_1.cif
_cod_data_source_block UP4032(CMPD1)
_cod_database_code 4327928

loop_
_symmetry_equiv_pos_as_xyz
'x, y, z'
'-x, -y, -z'

loop_
_atom_site_label
_atom_site_type_symbol
_atom_site_fract_x
_atom_site_fract_y
_atom_site_fract_z
_atom_site_U_iso_or_equiv
_atom_site_adp_type
_atom_site_occupancy
_atom_site_symmetry_multiplicity
_atom_site_calc_flag
_atom_site_refinement_flags
U1 U 0.40966(2) 0.643657(19) 0.727198(19) 0.01707(8) Uani 1 1 d .
N1 N 0.5560(4) 0.7777(4) 0.6229(4) 0.0151(11) Uani 1 1 d .
N2 N 0.5665(4) 0.5696(4) 0.7445(4) 0.0181(11) Uani 1 1 d .
N3 N 0.4333(4) 0.7076(4) 0.5495(4) 0.0214(12) Uani 1 1 d .
N4 N 0.3785(4) 0.7879(4) 0.7792(4) 0.0203(12) Uani 1 1 d .
N5 N 0.3236(4) 0.5561(4) 0.9148(4) 0.0223(12) Uani 1 1 d .
N6 N 0.2290(4) 0.6457(5) 0.7357(4) 0.0238(13) Uani 1 1 d .
N7 N 0.3923(4) 0.4665(4) 0.7325(4) 0.0234(13) Uani 1 1 d .
C1 C 0.6297(6) 0.7470(5) 0.6629(5) 0.0254(16) Uani 1 1 d .
H1A H 0.6093 0.7569 0.7209 0.034 Uiso 1 1 calc R
H1B H 0.6913 0.7880 0.6178 0.034 Uiso 1 1 calc R
C2 C 0.6451(5) 0.6425(5) 0.6851(5) 0.0230(15) Uani 1 1 d .
C3 C 0.7307(6) 0.6051(6) 0.6476(5) 0.0292(17) Uani 1 1 d .
H3 H 0.7916 0.6408 0.6045 0.039 Uiso 1 1 calc R
C4 C 0.7077(5) 0.5033(6) 0.6873(5) 0.0272(16) Uani 1 1 d .
H4 H 0.7506 0.4579 0.6763 0.036 Uiso 1 1 calc R
C5 C 0.6080(5) 0.4830(5) 0.7465(5) 0.0211(14) Uani 1 1 d .
C6 C 0.5595(5) 0.3838(5) 0.8134(5) 0.0241(15) Uani 1 1 d .
C7 C 0.5970(6) 0.3030(5) 0.7942(6) 0.0274(16) Uani 1 1 d .
H7 H 0.6476 0.3140 0.7356 0.036 Uiso 1 1 calc R
C8 C 0.5600(7) 0.2077(5) 0.8610(6) 0.0320(19) Uani 1 1 d .
C9 C 0.4864(6) 0.1890(5) 0.9486(6) 0.0296(17) Uani 1 1 d .
H9 H 0.4635 0.1246 0.9940 0.039 Uiso 1 1 calc R
C10 C 0.4465(6) 0.2662(5) 0.9688(6) 0.0293(17) Uani 1 1 d .
C11 C 0.4831(5) 0.3632(5) 0.9021(5) 0.0251(15) Uani 1 1 d .
H11 H 0.4561 0.4147 0.9170 0.033 Uiso 1 1 calc R
C12 C 0.6007(8) 0.1234(6) 0.8419(7) 0.044(2) Uani 1 1 d .
C13 C 0.3653(7) 0.2482(6) 1.0615(6) 0.044(2) Uani 1 1 d .
C14 C 0.5923(5) 0.7815(5) 0.5247(5) 0.0203(14) Uani 1 1 d .
H14A H 0.6383 0.8400 0.4795 0.027 Uiso 1 1 calc R
H14B H 0.6261 0.7247 0.5230 0.027 Uiso 1 1 calc R
C15 C 0.5094(5) 0.7830(5) 0.4975(5) 0.0207(14) Uani 1 1 d .
C16 C 0.4949(6) 0.8553(5) 0.4196(5) 0.0283(17) Uani 1 1 d .
H16 H 0.5356 0.9133 0.3748 0.038 Uiso 1 1 calc R
C17 C 0.4074(6) 0.8233(5) 0.4225(5) 0.0251(16) Uani 1 1 d .
H17 H 0.3784 0.8563 0.3800 0.033 Uiso 1 1 calc R
C18 C 0.3716(5) 0.7326(5) 0.5009(5) 0.0221(15) Uani 1 1 d .
C19 C 0.2896(5) 0.6672(5) 0.5194(5) 0.0235(15) Uani 1 1 d .
C20 C 0.2151(5) 0.7080(6) 0.4900(5) 0.0272(16) Uani 1 1 d .
H20 H 0.2140 0.7757 0.4654 0.036 Uiso 1 1 calc R
C21 C 0.1424(6) 0.6476(6) 0.4976(5) 0.0307(18) Uani 1 1 d .
C22 C 0.1399(6) 0.5464(6) 0.5358(6) 0.0319(18) Uani 1 1 d .
H22 H 0.0906 0.5066 0.5412 0.042 Uiso 1 1 calc R
C23 C 0.2145(6) 0.5062(6) 0.5661(5) 0.0292(17) Uani 1 1 d .
C24 C 0.2874(5) 0.5660(6) 0.5572(5) 0.0256(16) Uani 1 1 d .
H24 H 0.3365 0.5375 0.5771 0.034 Uiso 1 1 calc R
C25 C 0.0595(6) 0.6908(8) 0.4707(7) 0.043(2) Uani 1 1 d .
C26 C 0.2142(6) 0.3980(6) 0.6093(6) 0.0336(18) Uani 1 1 d .
C27 C 0.5220(6) 0.8711(5) 0.6239(5) 0.0229(15) Uani 1 1 d .
H27A H 0.4829 0.8948 0.5862 0.030 Uiso 1 1 calc R
H27B H 0.5778 0.9199 0.5960 0.030 Uiso 1 1 calc R
C28 C 0.4616(5) 0.8562(5) 0.7248(5) 0.0206(15) Uani 1 1 d .
C29 C 0.4772(6) 0.9038(5) 0.7738(6) 0.0276(17) Uani 1 1 d .
H29 H 0.5285 0.9516 0.7513 0.037 Uiso 1 1 calc R
C30 C 0.3995(6) 0.8655(5) 0.8652(5) 0.0266(16) Uani 1 1 d .
H30 H 0.3901 0.8825 0.9152 0.035 Uiso 1 1 calc R
C31 C 0.3392(6) 0.7966(5) 0.8660(5) 0.0243(15) Uani 1 1 d .
C32 C 0.2419(5) 0.7538(5) 0.9400(5) 0.0242(16) Uani 1 1 d .
C33 C 0.2223(5) 0.7374(5) 1.0356(5) 0.0237(15) Uani 1 1 d .
H33 H 0.2736 0.7477 1.0504 0.031 Uiso 1 1 calc R
C34 C 0.1311(6) 0.7072(6) 1.1053(5) 0.0284(17) Uani 1 1 d .
C35 C 0.0523(6) 0.6906(6) 1.0858(6) 0.0325(19) Uani 1 1 d .
H35 H -0.0105 0.6699 1.1338 0.043 Uiso 1 1 calc R
C36 C 0.0694(6) 0.7056(6) 0.9938(6) 0.0276(17) Uani 1 1 d .
C37 C 0.1648(5) 0.7362(6) 0.9210(5) 0.0265(16) Uani 1 1 d .
H37 H 0.1755 0.7445 0.8597 0.035 Uiso 1 1 calc R
C38 C 0.1091(6) 0.6893(7) 1.2056(6) 0.038(2) Uani 1 1 d .
C39 C -0.0127(6) 0.6864(7) 0.9706(6) 0.038(2) Uani 1 1 d .
C40 C 0.3775(5) 0.5614(6) 0.9631(6) 0.0279(16) Uani 1 1 d .
H40 H 0.4413 0.5929 0.9280 0.037 Uiso 1 1 calc R
C41 C 0.3424(6) 0.5231(6) 1.0595(6) 0.0363(19) Uani 1 1 d .
H41 H 0.3827 0.5257 1.0892 0.048 Uiso 1 1 calc R
C42 C 0.2458(6) 0.4796(6) 1.1141(6) 0.0358(19) Uani 1 1 d .
H42 H 0.2201 0.4537 1.1805 0.048 Uiso 1 1 calc R
C43 C 0.1910(6) 0.4763(6) 1.0680(5) 0.0330(18) Uani 1 1 d .
H43 H 0.1261 0.4480 1.1024 0.044 Uiso 1 1 calc R
C44 C 0.2311(5) 0.5151(5) 0.9687(5) 0.0247(15) Uani 1 1 d .
H44 H 0.1914 0.5123 0.9384 0.033 Uiso 1 1 calc R
C45 C 0.2059(6) 0.7374(6) 0.6984(5) 0.0265(16) Uani 1 1 d .
H45 H 0.2502 0.7902 0.6799 0.035 Uiso 1 1 calc R
C46 C 0.1197(6) 0.7560(6) 0.6867(6) 0.0323(18) Uani 1 1 d .
H46 H 0.1058 0.8204 0.6615 0.043 Uiso 1 1 calc R
C47 C 0.0539(6) 0.6792(6) 0.7123(6) 0.0307(18) Uani 1 1 d .
H47 H -0.0046 0.6910 0.7041 0.041 Uiso 1 1 calc R
C48 C 0.0755(5) 0.5852(7) 0.7499(5) 0.0312(18) Uani 1 1 d .
H48 H 0.0327 0.5316 0.7675 0.041 Uiso 1 1 calc R
C49 C 0.1645(5) 0.5724(6) 0.7612(5) 0.0270(16) Uani 1 1 d .
H49 H 0.1790 0.5086 0.7882 0.036 Uiso 1 1 calc R
C50 C 0.3322(6) 0.3875(5) 0.8061(6) 0.0283(17) Uani 1 1 d .
H50 H 0.2856 0.3960 0.8581 0.038 Uiso 1 1 calc R
C51 C 0.3359(6) 0.2961(6) 0.8087(6) 0.0330(18) Uani 1 1 d .
H51 H 0.2933 0.2434 0.8616 0.044 Uiso 1 1 calc R
C52 C 0.4039(7) 0.2825(6) 0.7315(7) 0.039(2) Uani 1 1 d .
H52 H 0.4079 0.2205 0.7314 0.052 Uiso 1 1 calc R
C53 C 0.4658(6) 0.3630(6) 0.6544(6) 0.0353(19) Uani 1 1 d .
H53 H 0.5116 0.3568 0.6007 0.047 Uiso 1 1 calc R
C54 C 0.4578(6) 0.4529(5) 0.6594(5) 0.0270(16) Uani 1 1 d .
H54 H 0.5009 0.5067 0.6085 0.036 Uiso 1 1 calc R
F1 F 0.6787(5) 0.1484(4) 0.7577(4) 0.0611(16) Uani 1 1 d .
F2 F 0.6280(6) 0.0605(4) 0.9084(4) 0.075(2) Uani 1 1 d .
F3 F 0.5365(5) 0.0698(5) 0.8351(5) 0.076(2) Uani 1 1 d .
F4 F 0.3815(5) 0.2984(4) 1.1046(4) 0.0635(17) Uani 1 1 d .
F5 F 0.3469(5) 0.1543(4) 1.1248(4) 0.071(2) Uani 1 1 d .
F6 F 0.2808(4) 0.2754(5) 1.0530(4) 0.0685(18) Uani 1 1 d .
F7 F -0.0109(6) 0.7039(9) 0.5373(6) 0.121(4) Uani 1 1 d .
F8 F 0.0880(5) 0.7796(5) 0.3955(6) 0.084(2) Uani 1 1 d .
F9 F 0.0234(5) 0.6386(5) 0.4416(6) 0.082(2) Uani 1 1 d .
F10 F 0.3016(4) 0.3689(4) 0.5812(4) 0.0474(13) Uani 1 1 d .
F11 F 0.1804(4) 0.3615(4) 0.7061(4) 0.0478(13) Uani 1 1 d .
F12 F 0.1563(4) 0.3501(4) 0.5914(4) 0.0498(14) Uani 1 1 d .
F13 F 0.0768(5) 0.5962(5) 1.2668(4) 0.0708(19) Uani 1 1 d .
F14 F 0.0382(5) 0.7412(5) 1.2367(4) 0.0644(18) Uani 1 1 d .
F15 F 0.1857(4) 0.7113(5) 1.2174(4) 0.0516(15) Uani 1 1 d .
F16 F -0.0133(4) 0.7567(5) 0.8909(4) 0.0582(16) Uani 1 1 d .
F17 F -0.1003(4) 0.6750(5) 1.0385(4) 0.0598(17) Uani 1 1 d .
F18 F -0.0047(5) 0.6035(5) 0.9572(6) 0.074(2) Uani 1 1 d .
N8 N 0.2518(6) -0.0142(5) 0.7165(7) 0.086(3) Uani 1 1 d GU
C55 C 0.1992(8) -0.0231(6) 0.6704(8) 0.097(4) Uani 1 1 d GU
H55 H 0.2115 -0.0705 0.6464 0.129 Uiso 1 1 calc R
C56 C 0.1265(8) 0.0373(8) 0.6577(9) 0.139(6) Uani 1 1 d GU
H56 H 0.0908 0.0301 0.6256 0.184 Uiso 1 1 calc R
C57 C 0.1077(7) 0.1086(7) 0.6935(9) 0.122(5) Uani 1 1 d GU
H57 H 0.0595 0.1496 0.6857 0.162 Uiso 1 1 calc R
C58 C 0.1630(8) 0.1169(6) 0.7413(7) 0.093(4) Uani 1 1 d GU
H58 H 0.1523 0.1636 0.7661 0.123 Uiso 1 1 calc R
C59 C 0.2345(7) 0.0539(6) 0.7513(6) 0.074(3) Uani 1 1 d GU
H59 H 0.2714 0.0594 0.7831 0.099 Uiso 1 1 calc R
N9 N 0.0729(10) 0.1337(10) 0.3567(12) 0.191(8) Uani 1 1 d GU
C60 C 0.1060(11) 0.1021(10) 0.4264(11) 0.172(7) Uani 1 1 d GU
H60 H 0.0854 0.1281 0.4715 0.229 Uiso 1 1 calc R
C61 C 0.1708(10) 0.0309(10) 0.4328(11) 0.157(7) Uani 1 1 d GU
H61 H 0.1930 0.0099 0.4816 0.208 Uiso 1 1 calc R
C62 C 0.2020(8) -0.0085(8) 0.3654(13) 0.163(8) Uani 1 1 d GU
H62 H 0.2452 -0.0559 0.3685 0.217 Uiso 1 1 calc R
C63 C 0.1669(11) 0.0251(11) 0.2934(10) 0.177(8) Uani 1 1 d GU
H63 H 0.1862 0.0004 0.2473 0.236 Uiso 1 1 calc R
C64 C 0.1023(11) 0.0964(12) 0.2916(10) 0.178(8) Uani 1 1 d GU
H64 H 0.0788 0.1188 0.2436 0.237 Uiso 1 1 calc R
C65 C -0.0450(10) 0.0187(9) 0.9896(10) 0.074(3) Uani 1 1 d U
H65A H -0.0871 0.0393 1.0384 0.099 Uiso 1 1 calc R
H65B H -0.0238 0.0757 0.9286 0.099 Uiso 1 1 calc R
C66 C -0.1021(12) -0.0573(10) 0.9872(13) 0.097(5) Uani 1 1 d U
H66A H -0.1197 -0.1155 1.0469 0.129 Uiso 1 1 calc R
H66B H -0.0607 -0.0752 0.9362 0.129 Uiso 1 1 calc R
C67 C -0.1951(15) -0.0244(14) 0.9722(16) 0.150(9) Uani 1 1 d U
H67A H -0.2276 -0.0761 0.9702 0.226 Uiso 1 1 calc R
H67B H -0.1785 0.0330 0.9130 0.226 Uiso 1 1 calc R
H67C H -0.2379 -0.0093 1.0239 0.226 Uiso 1 1 calc R

loop_
_atom_site_aniso_label
_atom_site_aniso_U_11
_atom_site_aniso_U_22
_atom_site_aniso_U_33
_atom_site_aniso_U_23
_atom_site_aniso_U_13
_atom_site_aniso_U_12
U1 0.01553(12) 0.01781(12) 0.01882(13) -0.00864(9) -0.00650(9) 0.00000(8)
N1 0.013(3) 0.016(2) 0.016(3) -0.008(2) -0.004(2) -0.004(2)
N2 0.016(3) 0.020(3) 0.020(3) -0.009(2) -0.010(2) 0.003(2)
N3 0.017(3) 0.025(3) 0.019(3) -0.007(2) -0.007(2) 0.001(2)
N4 0.021(3) 0.022(3) 0.018(3) -0.011(2) -0.005(3) -0.002(2)
N5 0.021(3) 0.025(3) 0.023(3) -0.012(3) -0.009(3) 0.001(2)
N6 0.021(3) 0.034(4) 0.022(3) -0.017(3) -0.008(3) 0.001(3)
N7 0.021(3) 0.022(3) 0.034(3) -0.015(3) -0.013(3) 0.002(2)
C1 0.022(4) 0.030(4) 0.026(4) -0.015(3) -0.008(3) 0.000(3)
C2 0.018(4) 0.027(4) 0.024(4) -0.008(3) -0.011(3) -0.001(3)
C3 0.023(4) 0.031(4) 0.025(4) -0.007(3) -0.006(3) -0.001(3)
C4 0.023(4) 0.029(4) 0.030(4) -0.013(3) -0.012(3) 0.010(3)
C5 0.024(4) 0.026(3) 0.019(3) -0.010(3) -0.014(3) 0.001(3)
C6 0.024(4) 0.028(4) 0.029(4) -0.014(3) -0.018(3) 0.008(3)
C7 0.029(4) 0.030(4) 0.027(4) -0.012(3) -0.016(3) 0.006(3)
C8 0.045(5) 0.025(4) 0.040(5) -0.013(3) -0.032(4) 0.015(3)
C9 0.041(5) 0.021(3) 0.029(4) -0.007(3) -0.020(4) 0.005(3)
C10 0.033(4) 0.023(4) 0.033(4) -0.008(3) -0.018(4) 0.002(3)
C11 0.026(4) 0.020(3) 0.035(4) -0.015(3) -0.015(3) 0.007(3)
C12 0.065(7) 0.030(4) 0.045(6) -0.018(4) -0.027(5) 0.007(4)
C13 0.047(6) 0.033(5) 0.034(5) -0.001(4) -0.011(4) -0.005(4)
C14 0.015(4) 0.029(4) 0.017(3) -0.013(3) -0.003(3) -0.002(3)
C15 0.019(4) 0.028(3) 0.015(3) -0.012(3) -0.004(3) 0.004(3)
C16 0.027(4) 0.025(4) 0.022(4) -0.001(3) -0.008(3) 0.000(3)
C17 0.026(4) 0.028(4) 0.021(4) -0.008(3) -0.012(3) 0.004(3)
C18 0.020(4) 0.026(4) 0.020(4) -0.011(3) -0.007(3) 0.004(3)
C19 0.014(3) 0.034(4) 0.019(4) -0.011(3) -0.002(3) 0.003(3)
C20 0.021(4) 0.038(4) 0.020(4) -0.011(3) -0.007(3) 0.006(3)
C21 0.025(4) 0.048(5) 0.023(4) -0.020(4) -0.008(3) 0.007(3)
C22 0.024(4) 0.045(5) 0.027(4) -0.018(4) -0.007(3) 0.000(3)
C23 0.025(4) 0.039(5) 0.027(4) -0.019(4) -0.008(3) 0.004(3)
C24 0.023(4) 0.037(4) 0.022(4) -0.017(3) -0.009(3) 0.005(3)
C25 0.024(5) 0.068(7) 0.047(6) -0.033(5) -0.016(4) 0.005(4)
C26 0.032(5) 0.036(5) 0.036(5) -0.016(4) -0.015(4) 0.000(3)
C27 0.025(4) 0.019(3) 0.023(4) -0.006(3) -0.010(3) 0.002(3)
C28 0.019(4) 0.020(3) 0.025(4) -0.010(3) -0.010(3) 0.003(3)
C29 0.022(4) 0.027(4) 0.037(4) -0.014(3) -0.014(4) -0.002(3)
C30 0.030(5) 0.031(4) 0.024(4) -0.016(3) -0.011(3) 0.000(3)
C31 0.024(4) 0.029(4) 0.022(4) -0.012(3) -0.008(3) 0.000(3)
C32 0.022(4) 0.023(4) 0.030(4) -0.015(3) -0.009(3) 0.003(3)
C33 0.024(4) 0.029(4) 0.021(4) -0.013(3) -0.009(3) 0.003(3)
C34 0.033(4) 0.031(4) 0.027(4) -0.017(3) -0.012(4) 0.004(3)
C35 0.022(4) 0.035(5) 0.029(4) -0.010(4) -0.004(3) 0.003(3)
C36 0.026(4) 0.033(4) 0.030(4) -0.020(4) -0.009(3) 0.004(3)
C37 0.021(4) 0.036(4) 0.022(4) -0.016(3) -0.003(3) 0.001(3)
C38 0.027(4) 0.059(6) 0.024(4) -0.016(4) -0.007(4) 0.000(4)
C39 0.031(5) 0.055(6) 0.034(5) -0.027(5) -0.009(4) -0.003(4)
C40 0.020(4) 0.037(4) 0.034(4) -0.020(4) -0.011(3) 0.003(3)
C41 0.040(5) 0.049(5) 0.037(5) -0.027(4) -0.024(4) 0.013(4)
C42 0.044(5) 0.044(5) 0.021(4) -0.018(4) -0.010(4) 0.003(4)
C43 0.030(4) 0.045(5) 0.023(4) -0.020(4) -0.002(3) -0.002(4)
C44 0.025(4) 0.029(4) 0.023(4) -0.012(3) -0.012(3) 0.000(3)
C45 0.024(4) 0.036(4) 0.026(4) -0.019(3) -0.008(3) 0.002(3)
C46 0.036(5) 0.035(5) 0.030(4) -0.017(4) -0.014(4) 0.014(4)
C47 0.020(4) 0.048(5) 0.031(4) -0.023(4) -0.011(3) 0.009(3)
C48 0.018(4) 0.050(5) 0.022(4) -0.017(4) -0.002(3) -0.004(3)
C49 0.021(4) 0.036(4) 0.021(4) -0.013(3) -0.005(3) 0.002(3)
C50 0.032(4) 0.027(4) 0.031(4) -0.011(3) -0.017(4) -0.002(3)
C51 0.032(5) 0.026(4) 0.048(5) -0.016(4) -0.022(4) 0.001(3)
C52 0.046(5) 0.035(4) 0.056(6) -0.026(4) -0.033(5) 0.010(4)
C53 0.034(5) 0.047(5) 0.040(5) -0.027(4) -0.021(4) 0.017(4)
C54 0.026(4) 0.029(4) 0.030(4) -0.012(3) -0.015(3) 0.004(3)
F1 0.070(4) 0.041(3) 0.066(4) -0.027(3) -0.017(4) 0.021(3)
F2 0.142(7) 0.048(3) 0.061(4) -0.033(3) -0.062(4) 0.058(4)
F3 0.093(5) 0.058(4) 0.102(5) -0.059(4) -0.037(4) 0.002(4)
F4 0.080(5) 0.061(4) 0.036(3) -0.023(3) -0.006(3) -0.001(3)
F5 0.070(5) 0.039(3) 0.051(4) 0.005(3) 0.004(3) -0.003(3)
F6 0.041(4) 0.086(5) 0.050(4) -0.015(3) -0.006(3) 0.018(3)
F7 0.059(5) 0.265(12) 0.095(6) -0.111(7) -0.056(5) 0.087(6)
F8 0.071(5) 0.061(4) 0.122(6) -0.011(4) -0.071(5) 0.011(3)
F9 0.085(5) 0.087(5) 0.124(6) -0.052(5) -0.085(5) 0.016(4)
F10 0.041(3) 0.044(3) 0.068(4) -0.033(3) -0.023(3) 0.008(2)
F11 0.065(4) 0.041(3) 0.035(3) -0.012(2) -0.020(3) 0.000(3)
F12 0.059(4) 0.044(3) 0.064(4) -0.026(3) -0.036(3) -0.009(3)
F13 0.094(5) 0.069(4) 0.029(3) -0.004(3) -0.018(3) -0.018(4)
F14 0.060(4) 0.114(5) 0.049(3) -0.060(4) -0.029(3) 0.049(4)
F15 0.038(3) 0.088(4) 0.039(3) -0.034(3) -0.017(3) -0.002(3)
F16 0.047(4) 0.084(5) 0.044(3) -0.019(3) -0.026(3) 0.000(3)
F17 0.021(3) 0.113(5) 0.046(3) -0.038(3) -0.006(2) -0.010(3)
F18 0.066(4) 0.083(5) 0.118(6) -0.071(5) -0.048(4) 0.009(3)
N8 0.076(8) 0.056(6) 0.113(9) -0.027(6) -0.033(6) -0.002(5)
C55 0.097(11) 0.064(8) 0.169(14) -0.076(9) -0.066(9) 0.021(6)
C56 0.129(14) 0.121(13) 0.238(18) -0.102(12) -0.121(13) 0.049(9)
C57 0.124(13) 0.092(11) 0.185(16) -0.064(10) -0.097(11) 0.062(9)
C58 0.110(12) 0.063(8) 0.090(10) -0.035(7) -0.022(8) 0.014(7)
C59 0.069(8) 0.076(8) 0.071(8) -0.022(6) -0.026(7) -0.014(5)
N9 0.202(17) 0.200(17) 0.207(18) -0.101(13) -0.115(14) 0.135(13)
C60 0.173(17) 0.138(15) 0.29(2) -0.113(14) -0.155(15) 0.090(11)
C61 0.115(14) 0.074(11) 0.30(2) -0.060(12) -0.118(14) 0.024(8)
C62 0.088(13) 0.076(12) 0.24(2) -0.027(12) -0.018(12) 0.018(9)
C63 0.128(17) 0.128(16) 0.148(16) -0.023(12) 0.031(11) 0.032(11)
C64 0.130(17) 0.20(2) 0.166(17) -0.077(13) -0.031(13) 0.075(13)
C65 0.093(10) 0.052(7) 0.077(8) -0.026(6) -0.033(8) 0.005(6)
C66 0.113(12) 0.060(8) 0.135(13) -0.034(8) -0.074(10) 0.008(7)
C67 0.136(16) 0.118(15) 0.19(2) -0.010(14) -0.117(17) 0.003(12)

loop_
_atom_type_symbol
_atom_type_description
_atom_type_scat_dispersion_real
_atom_type_scat_dispersion_imag
_atom_type_scat_source
C C 0.0033 0.0016 'International Tables Vol C Tables 4.2.6.8 and 6.1.1.4'
H H 0.0000 0.0000 'International Tables Vol C Tables 4.2.6.8 and 6.1.1.4'
N N 0.0061 0.0033 'International Tables Vol C Tables 4.2.6.8 and 6.1.1.4'
F F 0.0171 0.0103 'International Tables Vol C Tables 4.2.6.8 and 6.1.1.4'
U U -9.6767 9.6646 'International Tables Vol C Tables 4.2.6.8 and 6.1.1.4'

loop_
_geom_angle_atom_site_label_1
_geom_angle_atom_site_label_2
_geom_angle_atom_site_label_3
_geom_angle
_geom_angle_site_symmetry_3
N1 U1 N2 70.78(17) .
N1 U1 N3 71.10(17) .
N2 U1 N3 108.92(18) .
N1 U1 N4 69.94(17) .
N2 U1 N4 109.89(18) .
N3 U1 N4 109.82(18) .
N1 U1 N5 128.47(17) .
N2 U1 N5 86.62(18) .
N3 U1 N5 159.25(18) .
N4 U1 N5 75.93(18) .
N1 U1 N6 130.01(18) .
N2 U1 N6 157.66(18) .
N3 U1 N6 76.03(18) .
N4 U1 N6 87.73(18) .
N5 U1 N6 84.47(18) .
N1 U1 N7 128.64(18) .
N2 U1 N7 75.62(17) .
N3 U1 N7 84.92(18) .
N4 U1 N7 160.39(18) .
N5 U1 N7 85.84(18) .
N6 U1 N7 83.32(18) .
C1 N1 C27 112.6(5) .
C1 N1 C14 111.1(5) .
C27 N1 C14 111.2(5) .
C1 N1 U1 106.8(4) .
C27 N1 U1 108.4(4) .
C14 N1 U1 106.4(4) .
C2 N2 C5 103.8(6) .
C2 N2 U1 108.2(4) .
C5 N2 U1 135.9(4) .
C15 N3 C18 105.3(6) .
C15 N3 U1 106.3(4) .
C18 N3 U1 135.5(5) .
C28 N4 C31 104.1(6) .
C28 N4 U1 108.3(4) .
C31 N4 U1 135.9(4) .
C44 N5 C40 115.8(6) .
C44 N5 U1 127.9(5) .
C40 N5 U1 116.0(5) .
C49 N6 C45 117.1(7) .
C49 N6 U1 130.0(5) .
C45 N6 U1 112.5(5) .
C54 N7 C50 117.2(6) .
C54 N7 U1 115.6(5) .
C50 N7 U1 126.7(5) .
N1 C1 C2 112.5(6) .
C3 C2 N2 112.0(6) .
C3 C2 C1 127.8(7) .
N2 C2 C1 120.1(6) .
C2 C3 C4 106.5(7) .
C5 C4 C3 106.7(6) .
C4 C5 N2 110.9(6) .
C4 C5 C6 123.3(6) .
N2 C5 C6 125.0(6) .
C11 C6 C7 117.1(7) .
C11 C6 C5 122.8(6) .
C7 C6 C5 119.7(7) .
C8 C7 C6 121.2(8) .
C9 C8 C7 120.8(7) .
C9 C8 C12 118.0(7) .
C7 C8 C12 121.2(8) .
C8 C9 C10 119.5(7) .
C9 C10 C11 120.5(8) .
C9 C10 C13 120.6(7) .
C11 C10 C13 118.9(7) .
C6 C11 C10 121.0(7) .
F2 C12 F1 106.6(9) .
F2 C12 F3 105.5(8) .
F1 C12 F3 103.1(7) .
F2 C12 C8 113.6(7) .
F1 C12 C8 114.1(7) .
F3 C12 C8 113.1(9) .
F4 C13 F5 105.4(8) .
F4 C13 F6 104.4(8) .
F5 C13 F6 107.0(8) .
F4 C13 C10 113.2(8) .
F5 C13 C10 113.5(8) .
F6 C13 C10 112.6(7) .
C15 C14 N1 110.0(5) .
N3 C15 C16 110.8(6) .
N3 C15 C14 121.7(6) .
C16 C15 C14 127.5(7) .
C17 C16 C15 106.5(6) .
C18 C17 C16 107.3(6) .
N3 C18 C17 110.2(6) .
N3 C18 C19 125.3(6) .
C17 C18 C19 123.8(6) .
C24 C19 C20 118.0(7) .
C24 C19 C18 122.5(6) .
C20 C19 C18 119.2(7) .
C21 C20 C19 120.1(8) .
C22 C21 C20 121.9(7) .
C22 C21 C25 117.8(8) .
C20 C21 C25 120.2(8) .
C21 C22 C23 117.4(8) .
C24 C23 C22 120.7(8) .
C24 C23 C26 119.7(7) .
C22 C23 C26 119.6(7) .
C23 C24 C19 121.8(7) .
F7 C25 F9 108.1(9) .
F7 C25 F8 105.6(10) .
F9 C25 F8 103.2(8) .
F7 C25 C21 113.9(8) .
F9 C25 C21 112.7(8) .
F8 C25 C21 112.5(7) .
F10 C26 F12 106.6(7) .
F10 C26 F11 105.6(7) .
F12 C26 F11 106.0(7) .
F10 C26 C23 113.7(7) .
F12 C26 C23 113.2(7) .
F11 C26 C23 111.2(7) .
N1 C27 C28 109.4(5) .
C29 C28 N4 112.7(6) .
C29 C28 C27 127.7(7) .
N4 C28 C27 119.6(6) .
C28 C29 C30 106.1(6) .
C31 C30 C29 106.6(6) .
N4 C31 C30 110.5(6) .
N4 C31 C32 124.8(6) .
C30 C31 C32 124.0(7) .
C37 C32 C33 117.6(7) .
C37 C32 C31 123.0(7) .
C33 C32 C31 119.1(6) .
C34 C33 C32 121.7(7) .
C33 C34 C35 120.7(7) .
C33 C34 C38 122.5(7) .
C35 C34 C38 116.8(7) .
C36 C35 C34 118.7(7) .
C35 C36 C37 120.6(7) .
C35 C36 C39 120.3(7) .
C37 C36 C39 119.0(7) .
C32 C37 C36 120.6(7) .
F15 C38 F13 105.7(7) .
F15 C38 F14 107.4(8) .
F13 C38 F14 105.3(7) .
F15 C38 C34 113.3(7) .
F13 C38 C34 113.0(8) .
F14 C38 C34 111.6(7) .
F17 C39 F16 107.0(8) .
F17 C39 F18 106.2(7) .
F16 C39 F18 105.9(7) .
F17 C39 C36 113.6(7) .
F16 C39 C36 113.0(7) .
F18 C39 C36 110.6(8) .
C41 C40 N5 123.0(7) .
C40 C41 C42 119.9(7) .
C43 C42 C41 117.8(7) .
C42 C43 C44 120.1(8) .
N5 C44 C43 123.2(7) .
N6 C45 C46 122.6(7) .
C45 C46 C47 119.7(8) .
C48 C47 C46 119.1(7) .
C47 C48 C49 117.6(8) .
N6 C49 C48 123.9(8) .
N7 C50 C51 123.5(8) .
C50 C51 C52 119.0(8) .
C53 C52 C51 118.5(8) .
C52 C53 C54 118.1(8) .
N7 C54 C53 123.6(7) .
C59 N8 C55 119.6 .
N8 C55 C56 121.4 .
C55 C56 C57 119.6 .
C56 C57 C58 118.3 .
C59 C58 C57 118.9 .
N8 C59 C58 122.2 .
C64 N9 C60 119.6 .
N9 C60 C61 121.4 .
C60 C61 C62 119.6 .
C61 C62 C63 118.3 .
C64 C63 C62 118.9 .
N9 C64 C63 122.2 .
C66 C65 C65 112.4(13) 2_557
C65 C66 C67 113.8(14) .

loop_
_geom_bond_atom_site_label_1
_geom_bond_atom_site_label_2
_geom_bond_distance
_geom_bond_site_symmetry_2
U1 N1 2.561(5) .
U1 N2 2.595(5) .
U1 N3 2.605(6) .
U1 N4 2.606(6) .
U1 N5 2.632(6) .
U1 N6 2.641(6) .
U1 N7 2.652(6) .
N1 C1 1.459(9) .
N1 C27 1.469(8) .
N1 C14 1.495(8) .
N2 C2 1.386(9) .
N2 C5 1.400(9) .
N3 C15 1.382(9) .
N3 C18 1.393(9) .
N4 C28 1.388(9) .
N4 C31 1.398(9) .
N5 C44 1.333(9) .
N5 C40 1.369(9) .
N6 C49 1.321(10) .
N6 C45 1.346(10) .
N7 C54 1.321(10) .
N7 C50 1.342(10) .
C1 C2 1.484(10) .
C2 C3 1.384(11) .
C3 C4 1.398(11) .
C4 C5 1.395(10) .
C5 C6 1.460(10) .
C6 C11 1.395(11) .
C6 C7 1.409(10) .
C7 C8 1.382(11) .
C8 C9 1.372(12) .
C8 C12 1.470(12) .
C9 C10 1.377(11) .
C10 C11 1.399(10) .
C10 C13 1.477(13) .
C12 F2 1.320(10) .
C12 F1 1.350(12) .
C12 F3 1.354(11) .
C13 F4 1.324(11) .
C13 F5 1.336(10) .
C13 F6 1.343(11) .
C14 C15 1.470(10) .
C15 C16 1.399(10) .
C16 C17 1.396(11) .
C17 C18 1.394(10) .
C18 C19 1.471(10) .
C19 C24 1.385(11) .
C19 C20 1.395(10) .
C20 C21 1.392(11) .
C21 C22 1.384(12) .
C21 C25 1.498(12) .
C22 C23 1.403(11) .
C23 C24 1.377(10) .
C23 C26 1.483(12) .
C25 F7 1.277(11) .
C25 F9 1.309(11) .
C25 F8 1.349(12) .
C26 F10 1.317(10) .
C26 F12 1.345(9) .
C26 F11 1.360(10) .
C27 C28 1.499(10) .
C28 C29 1.376(10) .
C29 C30 1.412(11) .
C30 C31 1.407(10) .
C31 C32 1.454(10) .
C32 C37 1.373(10) .
C32 C33 1.425(10) .
C33 C34 1.350(11) .
C34 C35 1.397(11) .
C34 C38 1.488(11) .
C35 C36 1.381(11) .
C36 C37 1.411(11) .
C36 C39 1.496(11) .
C38 F15 1.315(10) .
C38 F13 1.328(11) .
C38 F14 1.342(10) .
C39 F17 1.319(10) .
C39 F16 1.323(11) .
C39 F18 1.344(11) .
C40 C41 1.352(11) .
C41 C42 1.393(12) .
C42 C43 1.339(11) .
C43 C44 1.392(10) .
C45 C46 1.369(11) .
C46 C47 1.374(12) .
C47 C48 1.368(12) .
C48 C49 1.403(11) .
C50 C51 1.354(11) .
C51 C52 1.383(12) .
C52 C53 1.382(13) .
C53 C54 1.383(11) .
N8 C59 1.3400 .
N8 C55 1.3413 .
C55 C56 1.3949 .
C56 C57 1.3949 .
C57 C58 1.3951 .
C58 C59 1.3950 .
N9 C64 1.3400 .
N9 C60 1.3413 .
C60 C61 1.3949 .
C61 C62 1.3949 .
C62 C63 1.3951 .
C63 C64 1.3950 .
C65 C66 1.489(18) .
C65 C65 1.53(3) 2_557
C66 C67 1.52(2) .
